data_7245979
loop_
_publ_author_name
'Ikeshita, Masahiro'
'He, Hongxi'
'Kitahara, Maho'
'Imai, Yoshitane'
'Tsuno, Takashi'

_publ_section_title
;
 External environment sensitive circularly polarized luminescence
 properties of a chiral boron difluoride complex
;
_journal_issue 53
_journal_name_full 'RSC Advances'
_journal_page_first 34790
_journal_page_last 34796
_journal_paper_doi 10.1039/D2RA07386B
_journal_volume 12
_journal_year 2022
_chemical_absolute_configuration ad
_chemical_formula_moiety 'C19 H23 B F2 N2 O'
_chemical_formula_sum 'C19 H23 B F2 N2 O'
_chemical_formula_weight 344.20
_space_group_crystal_system monoclinic
_space_group_IT_number 4
_space_group_name_Hall 'P 2yb'
_space_group_name_H-M_alt 'P 1 21 1'
_atom_sites_solution_hydrogens geom
_audit_creation_date 2022-09-03
_audit_creation_method
;
Olex2 1.3
(compiled 2020.11.12 svn.r5f609507 for OlexSys, GUI svn.r6408)
;
_audit_update_record
;
2022-09-04 deposited with the CCDC.	2022-11-28 downloaded from the CCDC.
;
_cell_angle_alpha 90
_cell_angle_beta 100.086(5)
_cell_angle_gamma 90
_cell_formula_units_Z 6
_cell_length_a 19.6617(11)
_cell_length_b 6.5542(4)
_cell_length_c 20.6217(11)
_cell_measurement_reflns_used 5732
_cell_measurement_temperature 113.15
_cell_measurement_theta_max 30.43
_cell_measurement_theta_min 2.41
_cell_volume 2616.4(3)
_computing_cell_refinement 'CrysAlisPro 1.171.39.46e (Rigaku OD, 2018)'
_computing_data_collection 'CrysAlisPro 1.171.39.46e (Rigaku OD, 2018)'
_computing_data_reduction 'CrysAlisPro 1.171.39.46e (Rigaku OD, 2018)'
_computing_molecular_graphics 'Olex2 1.3 (Dolomanov et al., 2009)'
_computing_publication_material 'Olex2 1.3 (Dolomanov et al., 2009)'
_computing_structure_refinement 'SHELXL 2018/3 (Sheldrick, 2015)'
_computing_structure_solution 'SHELXS Version 2013/1 (Sheldrick, 2008)'
_diffrn_ambient_temperature 113.15
_diffrn_detector_area_resol_mean 10.000
_diffrn_measured_fraction_theta_full 0.999
_diffrn_measured_fraction_theta_max 0.961
_diffrn_measurement_device_type 'Rigaku XtaLAB mini II'
_diffrn_measurement_method \w
_diffrn_radiation_type MoK\a
_diffrn_radiation_wavelength 0.71073
_diffrn_reflns_av_R_equivalents 0.0466
_diffrn_reflns_av_unetI/netI 0.0476
_diffrn_reflns_Laue_measured_fraction_full 0.999
_diffrn_reflns_Laue_measured_fraction_max 0.961
_diffrn_reflns_limit_h_max 27
_diffrn_reflns_limit_h_min -28
_diffrn_reflns_limit_k_max 9
_diffrn_reflns_limit_k_min -8
_diffrn_reflns_limit_l_max 28
_diffrn_reflns_limit_l_min -29
_diffrn_reflns_number 53335
_diffrn_reflns_point_group_measured_fraction_full 0.998
_diffrn_reflns_point_group_measured_fraction_max 0.943
_diffrn_reflns_theta_full 25.242
_diffrn_reflns_theta_max 30.501
_diffrn_reflns_theta_min 2.006
_exptl_absorpt_coefficient_mu 0.095
_exptl_absorpt_correction_T_max 1.000
_exptl_absorpt_correction_T_min 0.639
_exptl_absorpt_correction_type multi-scan
_exptl_absorpt_process_details
;
CrysAlisPro 1.171.39.46e (Rigaku Oxford Diffraction, 2018)
Empirical absorption correction using spherical harmonics,
 implemented in SCALE3 ABSPACK scaling algorithm.
;
_exptl_crystal_colour colourless
_exptl_crystal_colour_primary colourless
_exptl_crystal_density_diffrn 1.311
_exptl_crystal_density_method 'not measured'
_exptl_crystal_description block
_exptl_crystal_F_000 1092
_exptl_crystal_preparation CH2Cl2/EtOH
_exptl_crystal_size_max 0.35
_exptl_crystal_size_mid 0.12
_exptl_crystal_size_min 0.07
_refine_diff_density_max 0.245
_refine_diff_density_min -0.199
_refine_diff_density_rms 0.041
_refine_ls_abs_structure_details
;
 Flack x determined using 1922 quotients [(I+)-(I-)]/[(I+)+(I-)]
 (Parsons, Flack and Wagner, Acta Cryst. B69 (2013) 249-259).
;
_refine_ls_abs_structure_Flack -1.3(4)
_refine_ls_extinction_method none
_refine_ls_goodness_of_fit_ref 1.002
_refine_ls_hydrogen_treatment constr
_refine_ls_matrix_type full
_refine_ls_number_parameters 685
_refine_ls_number_reflns 15069
_refine_ls_number_restraints 1
_refine_ls_restrained_S_all 1.002
_refine_ls_R_factor_all 0.1213
_refine_ls_R_factor_gt 0.0461
_refine_ls_shift/su_max 0.039
_refine_ls_shift/su_mean 0.006
_refine_ls_structure_factor_coef Fsqd
_refine_ls_weighting_details 'w=1/[\s^2^(Fo^2^)+(0.0672P)^2^] where P=(Fo^2^+2Fc^2^)/3'
_refine_ls_weighting_scheme calc
_refine_ls_wR_factor_gt 0.1242
_refine_ls_wR_factor_ref 0.1626
_reflns_Friedel_coverage 0.816
_reflns_Friedel_fraction_full 0.996
_reflns_Friedel_fraction_max 0.921
_reflns_number_gt 5384
_reflns_number_total 15069
_reflns_threshold_expression 'I > 2\s(I)'
_cod_data_source_file d2ra07386b2.cif
_cod_data_source_block xcalibur
_cod_database_code 7245979
_shelx_shelxl_version_number 2018/3
_shelx_space_group_comment
;
The symmetry employed for this shelxl refinement is uniquely defined
by the following loop, which should always be used as a source of
symmetry information in preference to the above space-group names.
They are only intended as comments.
;
_shelx_estimated_absorpt_t_max 0.993
_shelx_estimated_absorpt_t_min 0.968
_olex2_refinement_description
;
1.a Ternary CH refined with riding coordinates:
 C7(H7), C22(H22), C45(H45)
1.b Secondary CH2 refined with riding coordinates:
 C16(H16A,H16B), C18(H18A,H18B), C34(H34A,H34B), C36(H36A,H36B), C54(H54A,
 H54B), C55(H55A,H55B)
1.c Aromatic/amide H refined with riding coordinates:
 C1(H1), C3(H3), C4(H4), C5(H5), C6(H6), C9(H9), C12(H12), C14(H14), C15(H15),
 C20(H20), C24(H24), C25(H25), C26(H26), C27(H27), C30(H30), C31(H31), C32(H32),
  C38(H38), C39(H39), C40(H40), C41(H41), C43(H43), C44(H44), C48(H48),
 C49(H49), C52(H52), C75(H75)
1.d Idealised Me refined as rotating group:
 C8(H8A,H8B,H8C), C17(H17A,H17B,H17C), C19(H19A,H19B,H19C), C23(H23A,H23B,
 H23C), C35(H35A,H35B,H35C), C37(H37A,H37B,H37C), C46(H46A,H46B,H46C), C56(H56A,
 H56B,H56C), C57(H57A,H57B,H57C)
;
_olex2_submission_special_instructions 'No special instructions were received'

loop_
_space_group_symop_operation_xyz
'x, y, z'
'-x, y+1/2, -z'

loop_
_atom_site_label
_atom_site_type_symbol
_atom_site_fract_x
_atom_site_fract_y
_atom_site_fract_z
_atom_site_U_iso_or_equiv
_atom_site_adp_type
_atom_site_occupancy
_atom_site_site_symmetry_order
_atom_site_calc_flag
_atom_site_refinement_flags_posn
_atom_site_refinement_flags_adp
_atom_site_refinement_flags_occupancy
_atom_site_disorder_assembly
_atom_site_disorder_group
F69 F -0.22286(9) -0.8442(4) -0.05489(9) 0.0396(5) Uani 1 1 d . . . . .
F70 F -0.31109(10) -0.7111(3) -0.12800(9) 0.0391(5) Uani 1 1 d . . . . .
F71 F -1.02262(10) -0.2120(3) -0.20575(9) 0.0363(5) Uani 1 1 d . . . . .
F72 F -1.11042(9) -0.3450(3) -0.27828(9) 0.0382(5) Uani 1 1 d . . . . .
F73 F -0.55662(10) -0.8435(4) -0.38799(10) 0.0424(6) Uani 1 1 d . . . . .
F74 F -0.64432(11) -0.7112(3) -0.46085(9) 0.0428(6) Uani 1 1 d . . . . .
O64 O -0.33343(11) -0.8317(4) -0.02866(11) 0.0302(6) Uani 1 1 d . . . . .
O65 O -0.66713(12) -0.8311(4) -0.36146(11) 0.0323(6) Uani 1 1 d . . . . .
O67 O -0.99963(10) -0.3316(3) -0.30435(10) 0.0246(5) Uani 1 1 d . . . . .
N58 N -0.47389(14) -1.0427(5) 0.12434(13) 0.0289(8) Uani 1 1 d . . . . .
N59 N -0.30666(13) -1.0744(5) -0.11318(13) 0.0236(7) Uani 1 1 d . . . . .
N60 N -0.80819(14) -1.0425(5) -0.20870(14) 0.0310(8) Uani 1 1 d . . . . .
N61 N -0.64010(14) -1.0744(5) -0.44686(13) 0.0260(7) Uani 1 1 d . . . . .
N62 N -0.86005(13) -0.5445(4) -0.45845(12) 0.0228(7) Uani 1 1 d . . . . .
N63 N -1.02664(12) -0.5749(4) -0.22017(12) 0.0180(6) Uani 1 1 d . . . . .
C1 C -0.38797(17) -1.1094(6) -0.25293(16) 0.0314(9) Uani 1 1 d . . . . .
H1 H -0.392300 -0.972714 -0.238885 0.038 Uiso 1 1 calc R U . . .
C2 C -0.33038(16) -1.2242(6) -0.22539(15) 0.0250(8) Uani 1 1 d . . . . .
C3 C -0.32465(18) -1.4221(5) -0.24581(16) 0.0291(9) Uani 1 1 d . . . . .
H3 H -0.285321 -1.500714 -0.227581 0.035 Uiso 1 1 calc R U . . .
C4 C -0.3758(2) -1.5085(6) -0.29286(16) 0.0362(10) Uani 1 1 d . . . . .
H4 H -0.371352 -1.645250 -0.306760 0.043 Uiso 1 1 calc R U . . .
C5 C -0.4331(2) -1.3951(7) -0.31934(17) 0.0411(11) Uani 1 1 d . . . . .
H5 H -0.468507 -1.456218 -0.350496 0.049 Uiso 1 1 calc R U . . .
C6 C -0.4397(2) -1.1937(7) -0.30125(17) 0.0404(10) Uani 1 1 d . . . . .
H6 H -0.478243 -1.114326 -0.320989 0.048 Uiso 1 1 calc R U . . .
C7 C -0.27658(16) -1.1219(6) -0.17317(15) 0.0248(8) Uani 1 1 d . . . . .
H7 H -0.263960 -0.989146 -0.191854 0.030 Uiso 1 1 calc R U . . .
C8 C -0.20994(15) -1.2429(6) -0.15294(15) 0.0325(9) Uani 1 1 d . . . . .
H8A H -0.178312 -1.166135 -0.119710 0.049 Uiso 1 1 calc R U . . .
H8B H -0.188180 -1.265810 -0.191593 0.049 Uiso 1 1 calc R U . . .
H8C H -0.220538 -1.374629 -0.134517 0.049 Uiso 1 1 calc R U . . .
C9 C -0.34157(15) -1.2129(6) -0.08795(15) 0.0239(8) Uani 1 1 d . . . . .
H9 H -0.346701 -1.343708 -0.108064 0.029 Uiso 1 1 calc R U . . .
C10 C -0.37199(16) -1.1774(5) -0.03226(15) 0.0219(8) Uani 1 1 d . . . . .
C11 C -0.36807(16) -0.9812(6) -0.00416(15) 0.0213(8) Uani 1 1 d . . . . .
C12 C -0.40069(15) -0.9366(5) 0.04867(15) 0.0234(8) Uani 1 1 d . . . . .
H12 H -0.396708 -0.804171 0.067658 0.028 Uiso 1 1 calc R U . . .
C13 C -0.43965(16) -1.0876(6) 0.07414(15) 0.0253(9) Uani 1 1 d . . . . .
C14 C -0.44269(16) -1.2866(6) 0.04656(15) 0.0280(9) Uani 1 1 d . . . . .
H14 H -0.467444 -1.391340 0.064220 0.034 Uiso 1 1 calc R U . . .
C15 C -0.40985(15) -1.3284(6) -0.00572(14) 0.0265(8) Uani 1 1 d . . . . .
H15 H -0.412845 -1.461612 -0.024157 0.032 Uiso 1 1 calc R U . . .
C16 C -0.51104(16) -1.2010(7) 0.15497(16) 0.0373(11) Uani 1 1 d . . . . .
H16A H -0.533037 -1.296582 0.120399 0.045 Uiso 1 1 calc R U . . .
H16B H -0.548211 -1.135454 0.174326 0.045 Uiso 1 1 calc R U . . .
C17 C -0.4651(2) -1.3202(7) 0.20789(19) 0.0534(12) Uani 1 1 d . . . . .
H17A H -0.424955 -1.371385 0.190652 0.080 Uiso 1 1 calc R U . . .
H17B H -0.490994 -1.435445 0.221636 0.080 Uiso 1 1 calc R U . . .
H17C H -0.449508 -1.231323 0.245794 0.080 Uiso 1 1 calc R U . . .
C18 C -0.46395(17) -0.8470(6) 0.15904(16) 0.0352(10) Uani 1 1 d . . . . .
H18A H -0.502278 -0.825307 0.183672 0.042 Uiso 1 1 calc R U . . .
H18B H -0.465524 -0.735607 0.126397 0.042 Uiso 1 1 calc R U . . .
C19 C -0.39529(18) -0.8375(7) 0.20694(17) 0.0479(11) Uani 1 1 d . . . . .
H19A H -0.357064 -0.847278 0.182323 0.072 Uiso 1 1 calc R U . . .
H19B H -0.392628 -0.951040 0.238193 0.072 Uiso 1 1 calc R U . . .
H19C H -0.392144 -0.707942 0.231026 0.072 Uiso 1 1 calc R U . . .
C20 C -0.72136(18) -1.1099(6) -0.58715(16) 0.0330(9) Uani 1 1 d . . . . .
H20 H -0.725669 -0.972445 -0.573840 0.040 Uiso 1 1 calc R U . . .
C21 C -0.66323(17) -1.2229(6) -0.55815(15) 0.0259(8) Uani 1 1 d . . . . .
C22 C -0.60958(18) -1.1217(6) -0.50617(16) 0.0298(9) Uani 1 1 d . . . . .
H22 H -0.596791 -0.989037 -0.524774 0.036 Uiso 1 1 calc R U . . .
C23 C -0.54330(16) -1.2440(6) -0.48642(16) 0.0374(10) Uani 1 1 d . . . . .
H23A H -0.511442 -1.168423 -0.453053 0.056 Uiso 1 1 calc R U . . .
H23B H -0.521691 -1.266343 -0.525201 0.056 Uiso 1 1 calc R U . . .
H23C H -0.554137 -1.375937 -0.468317 0.056 Uiso 1 1 calc R U . . .
C24 C -0.6588(2) -1.4252(6) -0.57888(16) 0.0336(9) Uani 1 1 d . . . . .
H24 H -0.620299 -1.506240 -0.560013 0.040 Uiso 1 1 calc R U . . .
C25 C -0.7092(2) -1.5082(6) -0.62615(17) 0.0384(11) Uani 1 1 d . . . . .
H25 H -0.704594 -1.644578 -0.640388 0.046 Uiso 1 1 calc R U . . .
C26 C -0.7665(2) -1.3954(7) -0.65307(18) 0.0419(11) Uani 1 1 d . . . . .
H26 H -0.802059 -1.455455 -0.684397 0.050 Uiso 1 1 calc R U . . .
C27 C -0.77187(19) -1.1914(6) -0.63387(16) 0.0381(10) Uani 1 1 d . . . . .
H27 H -0.810278 -1.110802 -0.653180 0.046 Uiso 1 1 calc R U . . .
C28 C -0.70092(18) -0.9792(6) -0.33785(17) 0.0260(9) Uani 1 1 d . . . . .
C29 C -0.70566(16) -1.1753(6) -0.36559(16) 0.0264(9) Uani 1 1 d . . . . .
C30 C -0.77594(16) -1.2850(6) -0.28687(16) 0.0298(9) Uani 1 1 d . . . . .
H30 H -0.801502 -1.388930 -0.269787 0.036 Uiso 1 1 calc R U . . .
C31 C -0.67431(16) -1.2131(6) -0.42075(16) 0.0273(8) Uani 1 1 d . . . . .
H31 H -0.678274 -1.345490 -0.439756 0.033 Uiso 1 1 calc R U . . .
C32 C -0.73437(16) -0.9383(6) -0.28466(16) 0.0294(9) Uani 1 1 d . . . . .
H32 H -0.730863 -0.805772 -0.265747 0.035 Uiso 1 1 calc R U . . .
C33 C -0.77261(17) -1.0866(7) -0.25876(17) 0.0302(9) Uani 1 1 d . . . . .
C34 C -0.79734(17) -0.8468(7) -0.17432(17) 0.0394(11) Uani 1 1 d . . . . .
H34A H -0.835286 -0.823968 -0.149307 0.047 Uiso 1 1 calc R U . . .
H34B H -0.799167 -0.736075 -0.207219 0.047 Uiso 1 1 calc R U . . .
C35 C -0.7291(2) -0.8363(7) -0.12750(18) 0.0514(11) Uani 1 1 d . . . . .
H35A H -0.691316 -0.861377 -0.151798 0.077 Uiso 1 1 calc R U . . .
H35B H -0.728128 -0.939972 -0.093104 0.077 Uiso 1 1 calc R U . . .
H35C H -0.723601 -0.700706 -0.107227 0.077 Uiso 1 1 calc R U . . .
C36 C -0.84416(19) -1.1989(7) -0.17780(18) 0.0439(12) Uani 1 1 d . . . . .
H36A H -0.866760 -1.293573 -0.212370 0.053 Uiso 1 1 calc R U . . .
H36B H -0.881016 -1.132710 -0.158144 0.053 Uiso 1 1 calc R U . . .
C37 C -0.7997(2) -1.3200(8) -0.12574(19) 0.0566(14) Uani 1 1 d . . . . .
H37A H -0.757937 -1.363630 -0.141763 0.085 Uiso 1 1 calc R U . . .
H37B H -0.825172 -1.440212 -0.114957 0.085 Uiso 1 1 calc R U . . .
H37C H -0.786732 -1.235745 -0.086241 0.085 Uiso 1 1 calc R U . . .
C38 C -0.74272(17) -1.3281(7) -0.33829(16) 0.0329(9) Uani 1 1 d . . . . .
H38 H -0.744616 -1.462465 -0.355825 0.040 Uiso 1 1 calc R U . . .
C39 C -0.89932(19) -0.8947(6) -0.01295(16) 0.0365(10) Uani 1 1 d . . . . .
H39 H -0.863849 -0.952578 0.018967 0.044 Uiso 1 1 calc R U . . .
C40 C -0.89492(17) -0.6940(7) -0.03312(16) 0.0361(10) Uani 1 1 d . . . . .
H40 H -0.856014 -0.613944 -0.014757 0.043 Uiso 1 1 calc R U . . .
C41 C -0.94627(17) -0.6088(6) -0.07954(15) 0.0279(8) Uani 1 1 d . . . . .
H41 H -0.942619 -0.470267 -0.092070 0.033 Uiso 1 1 calc R U . . .
C42 C -1.00303(17) -0.7228(5) -0.10801(15) 0.0240(8) Uani 1 1 d . . . . .
C43 C -1.00861(18) -0.9233(5) -0.08769(15) 0.0273(8) Uani 1 1 d . . . . .
H43 H -1.047770 -1.002545 -0.105893 0.033 Uiso 1 1 calc R U . . .
C44 C -0.9563(2) -1.0090(6) -0.04019(17) 0.0344(10) Uani 1 1 d . . . . .
H44 H -0.960247 -1.146490 -0.026717 0.041 Uiso 1 1 calc R U . . .
C45 C -1.05657(16) -0.6240(5) -0.16018(15) 0.0221(8) Uani 1 1 d . . . . .
H45 H -1.069599 -0.491465 -0.141661 0.027 Uiso 1 1 calc R U . . .
C46 C -1.12282(16) -0.7454(6) -0.18014(16) 0.0333(9) Uani 1 1 d . . . . .
H46A H -1.152036 -0.678063 -0.217392 0.050 Uiso 1 1 calc R U . . .
H46B H -1.147574 -0.752838 -0.142890 0.050 Uiso 1 1 calc R U . . .
H46C H -1.111539 -0.883584 -0.193010 0.050 Uiso 1 1 calc R U . . .
C47 C -0.89378(14) -0.5874(5) -0.40817(14) 0.0162(7) Uani 1 1 d . . . . .
C48 C -0.89060(15) -0.7875(5) -0.37911(14) 0.0216(8) Uani 1 1 d . . . . .
H48 H -0.865010 -0.892046 -0.395843 0.026 Uiso 1 1 calc R U . . .
C49 C -0.92380(14) -0.8291(5) -0.32788(14) 0.0204(7) Uani 1 1 d . . . . .
H49 H -0.921491 -0.963195 -0.310112 0.024 Uiso 1 1 calc R U . . .
C50 C -0.96135(14) -0.6788(5) -0.30066(14) 0.0155(7) Uani 1 1 d . . . . .
C51 C -0.96539(16) -0.4805(5) -0.32924(15) 0.0158(7) Uani 1 1 d . . . . .
C52 C -0.93324(15) -0.4372(5) -0.38170(14) 0.0184(7) Uani 1 1 d . . . . .
H52 H -0.937488 -0.304531 -0.400570 0.022 Uiso 1 1 calc R U . . .
C54 C -0.82183(15) -0.6993(6) -0.48766(15) 0.0280(8) Uani 1 1 d . . . . .
H54A H -0.799415 -0.793158 -0.452756 0.034 Uiso 1 1 calc R U . . .
H54B H -0.785046 -0.632583 -0.507275 0.034 Uiso 1 1 calc R U . . .
C55 C -0.86998(15) -0.3500(6) -0.49316(14) 0.0261(8) Uani 1 1 d . . . . .
H55A H -0.832062 -0.330301 -0.518424 0.031 Uiso 1 1 calc R U . . .
H55B H -0.867108 -0.238491 -0.460407 0.031 Uiso 1 1 calc R U . . .
C56 C -0.93820(16) -0.3350(6) -0.53972(17) 0.0445(10) Uani 1 1 d . . . . .
H56A H -0.940356 -0.439790 -0.573903 0.067 Uiso 1 1 calc R U . . .
H56B H -0.942457 -0.199689 -0.560285 0.067 Uiso 1 1 calc R U . . .
H56C H -0.976067 -0.355609 -0.515190 0.067 Uiso 1 1 calc R U . . .
C57 C -0.86765(18) -0.8198(6) -0.53987(17) 0.0420(10) Uani 1 1 d . . . . .
H57A H -0.886477 -0.729563 -0.576522 0.063 Uiso 1 1 calc R U . . .
H57B H -0.905648 -0.879847 -0.521267 0.063 Uiso 1 1 calc R U . . .
H57C H -0.840723 -0.928773 -0.555883 0.063 Uiso 1 1 calc R U . . .
C75 C -0.99278(14) -0.7160(5) -0.24462(13) 0.0174(7) Uani 1 1 d . . . . .
H75 H -0.988789 -0.847305 -0.224787 0.021 Uiso 1 1 calc R U . . .
B53 B -1.04063(19) -0.3614(6) -0.25295(17) 0.0194(8) Uani 1 1 d . . . . .
B66 B -0.6267(2) -0.8605(7) -0.41362(19) 0.0269(10) Uani 1 1 d . . . . .
B68 B -0.2933(2) -0.8574(7) -0.08039(19) 0.0251(9) Uani 1 1 d . . . . .

loop_
_atom_site_aniso_label
_atom_site_aniso_U_11
_atom_site_aniso_U_22
_atom_site_aniso_U_33
_atom_site_aniso_U_23
_atom_site_aniso_U_13
_atom_site_aniso_U_12
F69 0.0285(11) 0.0497(14) 0.0413(13) -0.0129(12) 0.0079(10) -0.0040(11)
F70 0.0647(15) 0.0275(13) 0.0276(12) 0.0062(10) 0.0148(10) 0.0033(12)
F71 0.0618(14) 0.0253(12) 0.0251(11) -0.0088(10) 0.0170(10) -0.0028(11)
F72 0.0255(11) 0.0504(14) 0.0389(12) 0.0133(11) 0.0063(9) 0.0065(11)
F73 0.0285(11) 0.0513(15) 0.0481(14) -0.0152(12) 0.0084(10) -0.0054(12)
F74 0.0672(15) 0.0344(14) 0.0300(12) 0.0102(10) 0.0179(11) 0.0063(12)
O64 0.0409(15) 0.0260(15) 0.0282(14) -0.0046(12) 0.0187(11) -0.0061(13)
O65 0.0483(15) 0.0271(15) 0.0272(14) 0.0025(12) 0.0223(12) 0.0046(13)
O67 0.0324(13) 0.0168(13) 0.0292(13) -0.0011(11) 0.0180(11) 0.0048(11)
N58 0.0240(16) 0.046(2) 0.0185(16) -0.0018(15) 0.0078(13) -0.0061(15)
N59 0.0239(15) 0.0312(18) 0.0179(15) 0.0020(14) 0.0096(12) -0.0037(14)
N60 0.0188(15) 0.052(2) 0.0241(18) -0.0003(16) 0.0090(13) 0.0038(16)
N61 0.0302(17) 0.0288(18) 0.0202(17) 0.0001(14) 0.0076(14) 0.0013(15)
N62 0.0214(15) 0.035(2) 0.0124(15) 0.0023(13) 0.0046(12) 0.0002(13)
N63 0.0219(14) 0.0175(16) 0.0171(15) -0.0010(12) 0.0102(12) -0.0020(13)
C1 0.039(2) 0.034(2) 0.023(2) 0.0000(17) 0.0111(17) 0.0052(19)
C2 0.0282(19) 0.032(2) 0.0180(18) 0.0049(16) 0.0126(15) 0.0020(17)
C3 0.038(2) 0.033(2) 0.0182(19) 0.0042(17) 0.0110(16) 0.0045(18)
C4 0.058(3) 0.033(3) 0.020(2) -0.0033(18) 0.0167(19) -0.003(2)
C5 0.051(3) 0.055(3) 0.019(2) -0.002(2) 0.0093(18) -0.011(2)
C6 0.046(3) 0.053(3) 0.025(2) 0.003(2) 0.0117(18) 0.004(2)
C7 0.0306(19) 0.031(2) 0.0172(18) 0.0027(16) 0.0162(15) -0.0041(17)
C8 0.0234(18) 0.044(3) 0.032(2) -0.0043(18) 0.0084(15) 0.0016(17)
C9 0.0254(18) 0.029(2) 0.0180(18) -0.0007(16) 0.0042(14) -0.0058(17)
C10 0.0224(17) 0.029(2) 0.0167(17) -0.0009(16) 0.0102(14) -0.0085(16)
C11 0.0198(19) 0.030(2) 0.0156(18) 0.0023(16) 0.0080(15) -0.0007(17)
C12 0.0245(19) 0.031(2) 0.0170(18) -0.0011(16) 0.0098(14) -0.0013(17)
C13 0.0190(18) 0.042(2) 0.0159(19) -0.0028(18) 0.0057(15) -0.0016(19)
C14 0.0280(19) 0.039(2) 0.0196(19) -0.0006(17) 0.0103(15) -0.0105(17)
C15 0.0308(19) 0.034(2) 0.0161(17) -0.0053(17) 0.0072(15) -0.0159(18)
C16 0.0237(19) 0.066(3) 0.026(2) -0.008(2) 0.0157(16) -0.013(2)
C17 0.055(3) 0.062(3) 0.045(3) 0.023(2) 0.014(2) -0.007(3)
C18 0.033(2) 0.050(3) 0.024(2) -0.009(2) 0.0115(17) -0.001(2)
C19 0.045(2) 0.057(3) 0.038(2) -0.014(2) -0.006(2) -0.008(2)
C20 0.039(2) 0.035(2) 0.026(2) 0.0040(18) 0.0100(18) 0.0132(19)
C21 0.034(2) 0.031(2) 0.0147(17) 0.0010(16) 0.0101(15) 0.0061(18)
C22 0.038(2) 0.032(2) 0.022(2) -0.0001(18) 0.0119(17) 0.0002(18)
C23 0.0264(19) 0.054(3) 0.033(2) 0.002(2) 0.0090(16) 0.009(2)
C24 0.050(3) 0.032(2) 0.022(2) 0.0064(17) 0.0136(18) 0.006(2)
C25 0.061(3) 0.035(3) 0.021(2) 0.0028(18) 0.013(2) 0.005(2)
C26 0.046(3) 0.054(3) 0.025(2) -0.004(2) 0.0039(19) 0.003(2)
C27 0.041(2) 0.053(3) 0.0203(19) 0.0015(19) 0.0048(17) 0.015(2)
C28 0.022(2) 0.033(2) 0.022(2) 0.0030(17) 0.0017(16) 0.0014(17)
C29 0.0228(19) 0.035(2) 0.0202(19) 0.0067(17) 0.0008(15) -0.0025(17)
C30 0.0221(18) 0.042(3) 0.026(2) 0.0043(18) 0.0065(16) -0.0110(18)
C31 0.0295(19) 0.031(2) 0.0201(19) -0.0010(17) 0.0012(15) -0.0030(18)
C32 0.028(2) 0.038(3) 0.024(2) -0.0021(18) 0.0064(16) 0.0065(18)
C33 0.022(2) 0.049(3) 0.020(2) 0.0036(19) 0.0018(15) 0.002(2)
C34 0.029(2) 0.063(3) 0.027(2) -0.005(2) 0.0080(17) 0.005(2)
C35 0.057(3) 0.053(3) 0.042(3) -0.008(2) 0.004(2) 0.003(3)
C36 0.038(2) 0.060(3) 0.038(2) 0.003(2) 0.020(2) -0.012(2)
C37 0.051(3) 0.075(4) 0.046(3) 0.018(3) 0.013(2) -0.010(3)
C38 0.034(2) 0.041(3) 0.023(2) 0.0029(19) 0.0045(16) -0.011(2)
C39 0.040(2) 0.053(3) 0.0173(19) 0.004(2) 0.0052(17) 0.005(2)
C40 0.030(2) 0.054(3) 0.024(2) -0.0016(19) 0.0044(16) -0.009(2)
C41 0.032(2) 0.032(2) 0.0214(19) 0.0009(16) 0.0104(16) -0.0047(17)
C42 0.0343(19) 0.025(2) 0.0163(17) -0.0037(15) 0.0140(15) -0.0025(17)
C43 0.041(2) 0.027(2) 0.0165(18) -0.0029(15) 0.0110(16) -0.0079(17)
C44 0.055(3) 0.030(2) 0.018(2) 0.0039(16) 0.0067(18) 0.0055(19)
C45 0.0236(18) 0.024(2) 0.0210(19) 0.0007(16) 0.0107(15) -0.0037(15)
C46 0.035(2) 0.037(2) 0.031(2) -0.0002(17) 0.0141(17) -0.0039(18)
C47 0.0122(15) 0.0262(19) 0.0099(16) -0.0010(14) 0.0011(13) 0.0008(14)
C48 0.0224(17) 0.029(2) 0.0126(16) 0.0036(15) 0.0013(13) 0.0110(15)
C49 0.0249(17) 0.0213(19) 0.0156(16) 0.0045(15) 0.0053(13) 0.0061(15)
C50 0.0177(16) 0.0190(19) 0.0095(15) 0.0027(13) 0.0015(12) 0.0010(14)
C51 0.0189(17) 0.0145(17) 0.0140(17) -0.0026(13) 0.0027(13) -0.0005(13)
C52 0.0212(17) 0.020(2) 0.0151(17) -0.0016(14) 0.0060(14) -0.0027(14)
C54 0.0188(17) 0.046(2) 0.0214(18) 0.0011(17) 0.0095(14) 0.0069(18)
C55 0.0293(19) 0.032(2) 0.0177(17) 0.0047(16) 0.0072(15) -0.0025(17)
C56 0.034(2) 0.057(3) 0.035(2) 0.006(2) -0.0138(17) 0.010(2)
C57 0.047(2) 0.046(3) 0.035(2) -0.006(2) 0.0118(18) 0.016(2)
C75 0.0217(16) 0.0197(18) 0.0130(16) -0.0006(14) 0.0086(13) -0.0026(14)
B53 0.0219(19) 0.020(2) 0.018(2) -0.0020(16) 0.0085(16) -0.0025(17)
B66 0.029(2) 0.031(3) 0.022(2) 0.004(2) 0.0074(18) 0.002(2)
B68 0.028(2) 0.026(2) 0.025(2) -0.0004(19) 0.0134(18) -0.005(2)

loop_
_atom_type_symbol
_atom_type_description
_atom_type_scat_dispersion_real
_atom_type_scat_dispersion_imag
_atom_type_scat_source
C C 0.0033 0.0016 'International Tables Vol C Tables 4.2.6.8 and 6.1.1.4'
H H 0.0000 0.0000 'International Tables Vol C Tables 4.2.6.8 and 6.1.1.4'
B B 0.0013 0.0007 'International Tables Vol C Tables 4.2.6.8 and 6.1.1.4'
F F 0.0171 0.0103 'International Tables Vol C Tables 4.2.6.8 and 6.1.1.4'
N N 0.0061 0.0033 'International Tables Vol C Tables 4.2.6.8 and 6.1.1.4'
O O 0.0106 0.0060 'International Tables Vol C Tables 4.2.6.8 and 6.1.1.4'

loop_
_geom_angle_atom_site_label_1
_geom_angle_atom_site_label_2
_geom_angle_atom_site_label_3
_geom_angle
_geom_angle_site_symmetry_1
_geom_angle_site_symmetry_3
_geom_angle_publ_flag
C11 O64 B68 124.9(3) . . ?
C28 O65 B66 123.4(3) . . ?
C51 O67 B53 124.3(3) . . ?
C13 N58 C16 121.5(3) . . ?
C13 N58 C18 121.3(3) . . ?
C18 N58 C16 116.2(3) . . ?
C7 N59 B68 118.9(3) . . ?
C9 N59 C7 119.9(3) . . ?
C9 N59 B68 121.2(3) . . ?
C33 N60 C34 119.9(3) . . ?
C33 N60 C36 122.1(3) . . ?
C36 N60 C34 116.5(3) . . ?
C22 N61 B66 119.1(3) . . ?
C31 N61 C22 120.5(3) . . ?
C31 N61 B66 120.3(3) . . ?
C47 N62 C54 122.0(3) . . ?
C47 N62 C55 121.0(3) . . ?
C54 N62 C55 116.2(3) . . ?
C45 N63 B53 119.2(3) . . ?
C75 N63 C45 118.2(3) . . ?
C75 N63 B53 122.5(3) . . ?
C2 C1 H1 119.6 . . ?
C2 C1 C6 120.8(4) . . ?
C6 C1 H1 119.6 . . ?
C1 C2 C7 117.6(3) . . ?
C3 C2 C1 119.2(3) . . ?
C3 C2 C7 123.2(3) . . ?
C2 C3 H3 119.7 . . ?
C2 C3 C4 120.7(3) . . ?
C4 C3 H3 119.7 . . ?
C3 C4 H4 120.1 . . ?
C5 C4 C3 119.9(4) . . ?
C5 C4 H4 120.1 . . ?
C4 C5 H5 119.5 . . ?
C4 C5 C6 121.1(4) . . ?
C6 C5 H5 119.5 . . ?
C1 C6 H6 120.8 . . ?
C5 C6 C1 118.3(4) . . ?
C5 C6 H6 120.8 . . ?
N59 C7 C2 110.5(2) . . ?
N59 C7 H7 107.4 . . ?
N59 C7 C8 109.1(3) . . ?
C2 C7 H7 107.4 . . ?
C8 C7 C2 114.8(3) . . ?
C8 C7 H7 107.4 . . ?
C7 C8 H8A 109.5 . . ?
C7 C8 H8B 109.5 . . ?
C7 C8 H8C 109.5 . . ?
H8A C8 H8B 109.5 . . ?
H8A C8 H8C 109.5 . . ?
H8B C8 H8C 109.5 . . ?
N59 C9 H9 118.6 . . ?
N59 C9 C10 122.8(3) . . ?
C10 C9 H9 118.6 . . ?
C9 C10 C11 119.2(3) . . ?
C9 C10 C15 122.2(3) . . ?
C11 C10 C15 118.5(3) . . ?
O64 C11 C10 120.5(3) . . ?
O64 C11 C12 118.5(3) . . ?
C12 C11 C10 121.0(3) . . ?
C11 C12 H12 120.0 . . ?
C11 C12 C13 120.1(3) . . ?
C13 C12 H12 120.0 . . ?
N58 C13 C12 120.3(4) . . ?
N58 C13 C14 120.7(3) . . ?
C12 C13 C14 118.9(3) . . ?
C13 C14 H14 119.9 . . ?
C15 C14 C13 120.2(3) . . ?
C15 C14 H14 119.9 . . ?
C10 C15 H15 119.4 . . ?
C14 C15 C10 121.2(3) . . ?
C14 C15 H15 119.4 . . ?
N58 C16 H16A 108.9 . . ?
N58 C16 H16B 108.9 . . ?
N58 C16 C17 113.4(3) . . ?
H16A C16 H16B 107.7 . . ?
C17 C16 H16A 108.9 . . ?
C17 C16 H16B 108.9 . . ?
C16 C17 H17A 109.5 . . ?
C16 C17 H17B 109.5 . . ?
C16 C17 H17C 109.5 . . ?
H17A C17 H17B 109.5 . . ?
H17A C17 H17C 109.5 . . ?
H17B C17 H17C 109.5 . . ?
N58 C18 H18A 109.2 . . ?
N58 C18 H18B 109.2 . . ?
N58 C18 C19 112.3(3) . . ?
H18A C18 H18B 107.9 . . ?
C19 C18 H18A 109.2 . . ?
C19 C18 H18B 109.2 . . ?
C18 C19 H19A 109.5 . . ?
C18 C19 H19B 109.5 . . ?
C18 C19 H19C 109.5 . . ?
H19A C19 H19B 109.5 . . ?
H19A C19 H19C 109.5 . . ?
H19B C19 H19C 109.5 . . ?
C21 C20 H20 118.9 . . ?
C27 C20 H20 119.0 . . ?
C27 C20 C21 122.1(4) . . ?
C20 C21 C22 118.9(3) . . ?
C24 C21 C20 117.3(3) . . ?
C24 C21 C22 123.8(3) . . ?
N61 C22 C21 110.0(3) . . ?
N61 C22 H22 107.4 . . ?
N61 C22 C23 109.8(3) . . ?
C21 C22 H22 107.4 . . ?
C21 C22 C23 114.5(3) . . ?
C23 C22 H22 107.4 . . ?
C22 C23 H23A 109.5 . . ?
C22 C23 H23B 109.5 . . ?
C22 C23 H23C 109.5 . . ?
H23A C23 H23B 109.5 . . ?
H23A C23 H23C 109.5 . . ?
H23B C23 H23C 109.5 . . ?
C21 C24 H24 119.5 . . ?
C25 C24 C21 121.0(4) . . ?
C25 C24 H24 119.5 . . ?
C24 C25 H25 119.7 . . ?
C24 C25 C26 120.6(4) . . ?
C26 C25 H25 119.7 . . ?
C25 C26 H26 120.2 . . ?
C25 C26 C27 119.5(4) . . ?
C27 C26 H26 120.2 . . ?
C20 C27 C26 119.4(4) . . ?
C20 C27 H27 120.3 . . ?
C26 C27 H27 120.3 . . ?
O65 C28 C29 121.8(3) . . ?
O65 C28 C32 119.0(3) . . ?
C32 C28 C29 119.2(3) . . ?
C28 C29 C31 118.9(3) . . ?
C28 C29 C38 119.3(3) . . ?
C31 C29 C38 121.8(4) . . ?
C33 C30 H30 119.6 . . ?
C38 C30 H30 119.6 . . ?
C38 C30 C33 120.7(3) . . ?
N61 C31 C29 122.9(3) . . ?
N61 C31 H31 118.6 . . ?
C29 C31 H31 118.6 . . ?
C28 C32 H32 119.1 . . ?
C33 C32 C28 121.8(4) . . ?
C33 C32 H32 119.1 . . ?
N60 C33 C30 120.4(4) . . ?
N60 C33 C32 121.4(4) . . ?
C32 C33 C30 118.2(3) . . ?
N60 C34 H34A 109.0 . . ?
N60 C34 H34B 109.0 . . ?
N60 C34 C35 112.8(3) . . ?
H34A C34 H34B 107.8 . . ?
C35 C34 H34A 109.0 . . ?
C35 C34 H34B 109.0 . . ?
C34 C35 H35A 109.5 . . ?
C34 C35 H35B 109.5 . . ?
C34 C35 H35C 109.5 . . ?
H35A C35 H35B 109.5 . . ?
H35A C35 H35C 109.5 . . ?
H35B C35 H35C 109.5 . . ?
N60 C36 H36A 108.5 . . ?
N60 C36 H36B 108.5 . . ?
N60 C36 C37 115.0(3) . . ?
H36A C36 H36B 107.5 . . ?
C37 C36 H36A 108.5 . . ?
C37 C36 H36B 108.5 . . ?
C36 C37 H37A 109.5 . . ?
C36 C37 H37B 109.5 . . ?
C36 C37 H37C 109.5 . . ?
H37A C37 H37B 109.5 . . ?
H37A C37 H37C 109.5 . . ?
H37B C37 H37C 109.5 . . ?
C29 C38 H38 119.6 . . ?
C30 C38 C29 120.8(4) . . ?
C30 C38 H38 119.6 . . ?
C40 C39 H39 120.6 . . ?
C40 C39 C44 118.7(4) . . ?
C44 C39 H39 120.6 . . ?
C39 C40 H40 119.5 . . ?
C41 C40 C39 121.0(4) . . ?
C41 C40 H40 119.5 . . ?
C40 C41 H41 119.6 . . ?
C40 C41 C42 120.8(4) . . ?
C42 C41 H41 119.6 . . ?
C41 C42 C43 118.9(3) . . ?
C41 C42 C45 118.6(3) . . ?
C43 C42 C45 122.5(3) . . ?
C42 C43 H43 120.0 . . ?
C42 C43 C44 120.1(3) . . ?
C44 C43 H43 120.0 . . ?
C39 C44 C43 120.5(3) . . ?
C39 C44 H44 119.7 . . ?
C43 C44 H44 119.7 . . ?
N63 C45 C42 110.8(2) . . ?
N63 C45 H45 107.1 . . ?
N63 C45 C46 109.3(3) . . ?
C42 C45 H45 107.1 . . ?
C42 C45 C46 115.1(3) . . ?
C46 C45 H45 107.1 . . ?
C45 C46 H46A 109.5 . . ?
C45 C46 H46B 109.5 . . ?
C45 C46 H46C 109.5 . . ?
H46A C46 H46B 109.5 . . ?
H46A C46 H46C 109.5 . . ?
H46B C46 H46C 109.5 . . ?
N62 C47 C48 121.1(3) . . ?
N62 C47 C52 121.6(3) . . ?
C52 C47 C48 117.3(3) . . ?
C47 C48 H48 119.5 . . ?
C49 C48 C47 120.9(3) . . ?
C49 C48 H48 119.6 . . ?
C48 C49 H49 119.1 . . ?
C48 C49 C50 121.7(3) . . ?
C50 C49 H49 119.1 . . ?
C49 C50 C51 118.0(3) . . ?
C49 C50 C75 122.5(3) . . ?
C75 C50 C51 119.4(3) . . ?
O67 C51 C50 120.2(3) . . ?
O67 C51 C52 118.9(3) . . ?
C52 C51 C50 120.9(3) . . ?
C47 C52 H52 119.4 . . ?
C51 C52 C47 121.1(3) . . ?
C51 C52 H52 119.4 . . ?
N62 C54 H54A 109.2 . . ?
N62 C54 H54B 109.2 . . ?
N62 C54 C57 112.0(2) . . ?
H54A C54 H54B 107.9 . . ?
C57 C54 H54A 109.2 . . ?
C57 C54 H54B 109.2 . . ?
N62 C55 H55A 108.9 . . ?
N62 C55 H55B 108.9 . . ?
N62 C55 C56 113.4(3) . . ?
H55A C55 H55B 107.7 . . ?
C56 C55 H55A 108.9 . . ?
C56 C55 H55B 108.9 . . ?
C55 C56 H56A 109.5 . . ?
C55 C56 H56B 109.5 . . ?
C55 C56 H56C 109.5 . . ?
H56A C56 H56B 109.5 . . ?
H56A C56 H56C 109.5 . . ?
H56B C56 H56C 109.5 . . ?
C54 C57 H57A 109.5 . . ?
C54 C57 H57B 109.5 . . ?
C54 C57 H57C 109.5 . . ?
H57A C57 H57B 109.5 . . ?
H57A C57 H57C 109.5 . . ?
H57B C57 H57C 109.5 . . ?
N63 C75 C50 121.4(3) . . ?
N63 C75 H75 119.3 . . ?
C50 C75 H75 119.3 . . ?
F71 B53 F72 109.0(3) . . ?
F71 B53 O67 108.2(3) . . ?
F71 B53 N63 109.1(3) . . ?
F72 B53 O67 110.7(3) . . ?
F72 B53 N63 108.8(3) . . ?
O67 B53 N63 111.0(3) . . ?
F73 B66 O65 109.9(3) . . ?
F73 B66 N61 108.6(3) . . ?
F74 B66 F73 108.7(3) . . ?
F74 B66 O65 108.9(3) . . ?
F74 B66 N61 108.9(3) . . ?
O65 B66 N61 111.7(3) . . ?
F69 B68 O64 110.4(3) . . ?
F69 B68 N59 107.3(3) . . ?
F70 B68 F69 109.8(3) . . ?
F70 B68 O64 110.1(3) . . ?
F70 B68 N59 108.7(3) . . ?
O64 B68 N59 110.5(3) . . ?

loop_
_geom_bond_atom_site_label_1
_geom_bond_atom_site_label_2
_geom_bond_distance
_geom_bond_site_symmetry_2
_geom_bond_publ_flag
F69 B68 1.395(4) . ?
F70 B68 1.373(4) . ?
F71 B53 1.383(4) . ?
F72 B53 1.384(4) . ?
F73 B66 1.391(4) . ?
F74 B66 1.381(4) . ?
O64 C11 1.341(4) . ?
O64 B68 1.444(4) . ?
O65 C28 1.317(4) . ?
O65 B66 1.458(4) . ?
O67 C51 1.337(3) . ?
O67 B53 1.453(4) . ?
N58 C13 1.362(4) . ?
N58 C16 1.473(4) . ?
N58 C18 1.465(4) . ?
N59 C7 1.494(3) . ?
N59 C9 1.301(4) . ?
N59 B68 1.577(5) . ?
N60 C33 1.375(4) . ?
N60 C34 1.463(5) . ?
N60 C36 1.454(4) . ?
N61 C22 1.486(4) . ?
N61 C31 1.302(4) . ?
N61 B66 1.562(5) . ?
N62 C47 1.354(3) . ?
N62 C54 1.454(4) . ?
N62 C55 1.458(4) . ?
N63 C45 1.495(3) . ?
N63 C75 1.292(3) . ?
N63 B53 1.557(4) . ?
C1 H1 0.9500 . ?
C1 C2 1.395(4) . ?
C1 C6 1.406(5) . ?
C2 C3 1.375(4) . ?
C2 C7 1.526(4) . ?
C3 H3 0.9500 . ?
C3 C4 1.390(4) . ?
C4 H4 0.9500 . ?
C4 C5 1.379(5) . ?
C5 H5 0.9500 . ?
C5 C6 1.384(5) . ?
C6 H6 0.9500 . ?
C7 H7 1.0000 . ?
C7 C8 1.526(4) . ?
C8 H8A 0.9800 . ?
C8 H8B 0.9800 . ?
C8 H8C 0.9800 . ?
C9 H9 0.9500 . ?
C9 C10 1.404(4) . ?
C10 C11 1.407(4) . ?
C10 C15 1.406(4) . ?
C11 C12 1.389(4) . ?
C12 H12 0.9500 . ?
C12 C13 1.408(4) . ?
C13 C14 1.420(5) . ?
C14 H14 0.9500 . ?
C14 C15 1.378(4) . ?
C15 H15 0.9500 . ?
C16 H16A 0.9900 . ?
C16 H16B 0.9900 . ?
C16 C17 1.507(5) . ?
C17 H17A 0.9800 . ?
C17 H17B 0.9800 . ?
C17 H17C 0.9800 . ?
C18 H18A 0.9900 . ?
C18 H18B 0.9900 . ?
C18 C19 1.528(4) . ?
C19 H19A 0.9800 . ?
C19 H19B 0.9800 . ?
C19 H19C 0.9800 . ?
C20 H20 0.9500 . ?
C20 C21 1.405(4) . ?
C20 C27 1.366(4) . ?
C21 C22 1.518(4) . ?
C21 C24 1.401(5) . ?
C22 H22 1.0000 . ?
C22 C23 1.524(4) . ?
C23 H23A 0.9800 . ?
C23 H23B 0.9800 . ?
C23 H23C 0.9800 . ?
C24 H24 0.9500 . ?
C24 C25 1.376(5) . ?
C25 H25 0.9500 . ?
C25 C26 1.380(5) . ?
C26 H26 0.9500 . ?
C26 C27 1.404(5) . ?
C27 H27 0.9500 . ?
C28 C29 1.403(5) . ?
C28 C32 1.400(4) . ?
C29 C31 1.407(4) . ?
C29 C38 1.413(4) . ?
C30 H30 0.9500 . ?
C30 C33 1.421(5) . ?
C30 C38 1.369(4) . ?
C31 H31 0.9500 . ?
C32 H32 0.9500 . ?
C32 C33 1.391(5) . ?
C34 H34A 0.9900 . ?
C34 H34B 0.9900 . ?
C34 C35 1.511(4) . ?
C35 H35A 0.9800 . ?
C35 H35B 0.9800 . ?
C35 H35C 0.9800 . ?
C36 H36A 0.9900 . ?
C36 H36B 0.9900 . ?
C36 C37 1.489(5) . ?
C37 H37A 0.9800 . ?
C37 H37B 0.9800 . ?
C37 H37C 0.9800 . ?
C38 H38 0.9500 . ?
C39 H39 0.9500 . ?
C39 C40 1.387(5) . ?
C39 C44 1.383(5) . ?
C40 H40 0.9500 . ?
C40 C41 1.382(4) . ?
C41 H41 0.9500 . ?
C41 C42 1.385(4) . ?
C42 C43 1.389(4) . ?
C42 C45 1.513(4) . ?
C43 H43 0.9500 . ?
C43 C44 1.407(4) . ?
C44 H44 0.9500 . ?
C45 H45 1.0000 . ?
C45 C46 1.520(4) . ?
C46 H46A 0.9800 . ?
C46 H46B 0.9800 . ?
C46 H46C 0.9800 . ?
C47 C48 1.439(4) . ?
C47 C52 1.421(4) . ?
C48 H48 0.9500 . ?
C48 C49 1.363(4) . ?
C49 H49 0.9500 . ?
C49 C50 1.406(4) . ?
C50 C51 1.424(4) . ?
C50 C75 1.424(3) . ?
C51 C52 1.375(4) . ?
C52 H52 0.9500 . ?
C54 H54A 0.9900 . ?
C54 H54B 0.9900 . ?
C54 C57 1.502(4) . ?
C55 H55A 0.9900 . ?
C55 H55B 0.9900 . ?
C55 C56 1.510(4) . ?
C56 H56A 0.9800 . ?
C56 H56B 0.9800 . ?
C56 H56C 0.9800 . ?
C57 H57A 0.9800 . ?
C57 H57B 0.9800 . ?
C57 H57C 0.9800 . ?
C75 H75 0.9500 . ?

loop_
_geom_torsion_atom_site_label_1
_geom_torsion_atom_site_label_2
_geom_torsion_atom_site_label_3
_geom_torsion_atom_site_label_4
_geom_torsion
_geom_torsion_site_symmetry_1
_geom_torsion_site_symmetry_2
_geom_torsion_site_symmetry_3
_geom_torsion_site_symmetry_4
_geom_torsion_publ_flag
O64 C11 C12 C13 177.7(3) . . . . ?
O65 C28 C29 C31 -1.0(5) . . . . ?
O65 C28 C29 C38 -179.9(3) . . . . ?
O65 C28 C32 C33 178.0(3) . . . . ?
O67 C51 C52 C47 177.3(3) . . . . ?
N58 C13 C14 C15 177.7(3) . . . . ?
N59 C9 C10 C11 3.5(5) . . . . ?
N59 C9 C10 C15 179.7(3) . . . . ?
N62 C47 C48 C49 179.0(3) . . . . ?
N62 C47 C52 C51 -177.8(3) . . . . ?
C1 C2 C3 C4 -0.6(5) . . . . ?
C1 C2 C7 N59 65.2(4) . . . . ?
C1 C2 C7 C8 -170.9(3) . . . . ?
C2 C1 C6 C5 1.9(5) . . . . ?
C2 C3 C4 C5 -0.2(5) . . . . ?
C3 C2 C7 N59 -114.4(3) . . . . ?
C3 C2 C7 C8 9.5(4) . . . . ?
C3 C4 C5 C6 1.9(5) . . . . ?
C4 C5 C6 C1 -2.7(5) . . . . ?
C6 C1 C2 C3 -0.2(5) . . . . ?
C6 C1 C2 C7 -179.9(3) . . . . ?
C7 N59 C9 C10 -179.1(3) . . . . ?
C7 N59 B68 F69 -66.8(4) . . . . ?
C7 N59 B68 F70 51.8(4) . . . . ?
C7 N59 B68 O64 172.7(3) . . . . ?
C7 C2 C3 C4 179.0(3) . . . . ?
C9 N59 C7 C2 47.5(4) . . . . ?
C9 N59 C7 C8 -79.6(4) . . . . ?
C9 N59 B68 F69 111.3(3) . . . . ?
C9 N59 B68 F70 -130.0(3) . . . . ?
C9 N59 B68 O64 -9.2(5) . . . . ?
C9 C10 C11 O64 -2.5(5) . . . . ?
C9 C10 C11 C12 176.4(3) . . . . ?
C9 C10 C15 C14 -176.1(3) . . . . ?
C10 C11 C12 C13 -1.3(5) . . . . ?
C11 O64 B68 F69 -108.1(4) . . . . ?
C11 O64 B68 F70 130.5(3) . . . . ?
C11 O64 B68 N59 10.4(5) . . . . ?
C11 C10 C15 C14 0.1(5) . . . . ?
C11 C12 C13 N58 -177.5(3) . . . . ?
C11 C12 C13 C14 2.4(5) . . . . ?
C12 C13 C14 C15 -2.2(5) . . . . ?
C13 N58 C16 C17 84.0(4) . . . . ?
C13 N58 C18 C19 -75.8(4) . . . . ?
C13 C14 C15 C10 0.9(5) . . . . ?
C15 C10 C11 O64 -178.9(3) . . . . ?
C15 C10 C11 C12 0.1(5) . . . . ?
C16 N58 C13 C12 -175.7(3) . . . . ?
C16 N58 C13 C14 4.4(5) . . . . ?
C16 N58 C18 C19 92.3(4) . . . . ?
C18 N58 C13 C12 -8.3(5) . . . . ?
C18 N58 C13 C14 171.8(3) . . . . ?
C18 N58 C16 C17 -84.0(4) . . . . ?
C20 C21 C22 N61 65.6(4) . . . . ?
C20 C21 C22 C23 -170.2(3) . . . . ?
C20 C21 C24 C25 0.5(5) . . . . ?
C21 C20 C27 C26 1.0(5) . . . . ?
C21 C24 C25 C26 -1.7(6) . . . . ?
C22 N61 C31 C29 -178.4(3) . . . . ?
C22 N61 B66 F73 -65.7(4) . . . . ?
C22 N61 B66 F74 52.5(4) . . . . ?
C22 N61 B66 O65 172.9(3) . . . . ?
C22 C21 C24 C25 179.8(3) . . . . ?
C24 C21 C22 N61 -113.8(4) . . . . ?
C24 C21 C22 C23 10.5(5) . . . . ?
C24 C25 C26 C27 2.5(6) . . . . ?
C25 C26 C27 C20 -2.2(6) . . . . ?
C27 C20 C21 C22 -179.6(3) . . . . ?
C27 C20 C21 C24 -0.2(5) . . . . ?
C28 O65 B66 F73 -109.4(4) . . . . ?
C28 O65 B66 F74 131.6(3) . . . . ?
C28 O65 B66 N61 11.2(5) . . . . ?
C28 C29 C31 N61 0.9(5) . . . . ?
C28 C29 C38 C30 2.4(5) . . . . ?
C28 C32 C33 N60 -176.7(3) . . . . ?
C28 C32 C33 C30 1.3(5) . . . . ?
C29 C28 C32 C33 -0.4(5) . . . . ?
C31 N61 C22 C21 49.0(4) . . . . ?
C31 N61 C22 C23 -77.9(4) . . . . ?
C31 N61 B66 F73 110.5(3) . . . . ?
C31 N61 B66 F74 -131.3(3) . . . . ?
C31 N61 B66 O65 -10.9(4) . . . . ?
C31 C29 C38 C30 -176.4(3) . . . . ?
C32 C28 C29 C31 177.4(3) . . . . ?
C32 C28 C29 C38 -1.5(5) . . . . ?
C33 N60 C34 C35 -74.4(4) . . . . ?
C33 N60 C36 C37 82.0(4) . . . . ?
C33 C30 C38 C29 -1.4(5) . . . . ?
C34 N60 C33 C30 172.0(3) . . . . ?
C34 N60 C33 C32 -10.1(5) . . . . ?
C34 N60 C36 C37 -83.8(4) . . . . ?
C36 N60 C33 C30 6.7(5) . . . . ?
C36 N60 C33 C32 -175.3(3) . . . . ?
C36 N60 C34 C35 91.7(4) . . . . ?
C38 C29 C31 N61 179.8(3) . . . . ?
C38 C30 C33 N60 177.6(3) . . . . ?
C38 C30 C33 C32 -0.4(5) . . . . ?
C39 C40 C41 C42 -1.1(5) . . . . ?
C40 C39 C44 C43 0.3(5) . . . . ?
C40 C41 C42 C43 1.9(5) . . . . ?
C40 C41 C42 C45 -178.0(3) . . . . ?
C41 C42 C43 C44 -1.6(5) . . . . ?
C41 C42 C45 N63 65.5(4) . . . . ?
C41 C42 C45 C46 -169.7(3) . . . . ?
C42 C43 C44 C39 0.5(5) . . . . ?
C43 C42 C45 N63 -114.4(3) . . . . ?
C43 C42 C45 C46 10.3(4) . . . . ?
C44 C39 C40 C41 0.0(5) . . . . ?
C45 N63 C75 C50 -178.4(3) . . . . ?
C45 N63 B53 F71 52.7(4) . . . . ?
C45 N63 B53 F72 -66.0(3) . . . . ?
C45 N63 B53 O67 171.8(2) . . . . ?
C45 C42 C43 C44 178.4(3) . . . . ?
C47 N62 C54 C57 84.7(4) . . . . ?
C47 N62 C55 C56 -75.0(4) . . . . ?
C47 C48 C49 C50 -1.1(4) . . . . ?
C48 C47 C52 C51 1.8(4) . . . . ?
C48 C49 C50 C51 1.5(4) . . . . ?
C48 C49 C50 C75 -176.0(3) . . . . ?
C49 C50 C51 O67 -178.9(3) . . . . ?
C49 C50 C51 C52 -0.3(4) . . . . ?
C49 C50 C75 N63 179.5(3) . . . . ?
C50 C51 C52 C47 -1.4(5) . . . . ?
C51 O67 B53 F71 132.2(3) . . . . ?
C51 O67 B53 F72 -108.5(3) . . . . ?
C51 O67 B53 N63 12.5(4) . . . . ?
C51 C50 C75 N63 2.0(4) . . . . ?
C52 C47 C48 C49 -0.6(4) . . . . ?
C54 N62 C47 C48 3.0(4) . . . . ?
C54 N62 C47 C52 -177.5(3) . . . . ?
C54 N62 C55 C56 95.1(3) . . . . ?
C55 N62 C47 C48 172.5(3) . . . . ?
C55 N62 C47 C52 -8.0(4) . . . . ?
C55 N62 C54 C57 -85.2(3) . . . . ?
C75 N63 C45 C42 49.2(4) . . . . ?
C75 N63 C45 C46 -78.8(3) . . . . ?
C75 N63 B53 F71 -130.7(3) . . . . ?
C75 N63 B53 F72 110.5(3) . . . . ?
C75 N63 B53 O67 -11.6(4) . . . . ?
C75 C50 C51 O67 -1.3(4) . . . . ?
C75 C50 C51 C52 177.3(3) . . . . ?
B53 O67 C51 C50 -6.9(4) . . . . ?
B53 O67 C51 C52 174.4(3) . . . . ?
B53 N63 C45 C42 -134.1(3) . . . . ?
B53 N63 C45 C46 97.9(3) . . . . ?
B53 N63 C75 C50 5.0(4) . . . . ?
B66 O65 C28 C29 -5.9(5) . . . . ?
B66 O65 C28 C32 175.7(3) . . . . ?
B66 N61 C22 C21 -134.8(3) . . . . ?
B66 N61 C22 C23 98.3(4) . . . . ?
B66 N61 C31 C29 5.4(5) . . . . ?
B68 O64 C11 C10 -5.3(5) . . . . ?
B68 O64 C11 C12 175.7(3) . . . . ?
B68 N59 C7 C2 -134.3(3) . . . . ?
B68 N59 C7 C8 98.6(3) . . . . ?
B68 N59 C9 C10 2.8(5) . . . . ?
